data_4116909
loop_
_publ_author_name
'Andrzej Sygula'
'Peter W. Rabideau'

_publ_section_title
;
 The First Non-Pyrolytic Synthesis of a Semibuckminsterfullerene
;
_journal_name_full 'Journal of the American Chemical Society'
_journal_page_first 12666
_journal_page_last 12667
_journal_paper_doi 10.1021/ja9828760
_journal_volume 120
_journal_year 1998
_chemical_formula_moiety C30H16Br12,2(C7H8)
_chemical_formula_sum 'C44 H32 Br12'
_chemical_formula_weight 1519.65
_chemical_name_systematic ' ?'
_space_group_IT_number 14
_symmetry_cell_setting monoclinic
_symmetry_space_group_name_Hall '-P 2ybc'
_symmetry_space_group_name_H-M 'P 1 21/c 1'
_cell_angle_alpha 90
_cell_angle_beta 113.315(9)
_cell_angle_gamma 90
_cell_formula_units_Z 2
_cell_length_a 11.5429(7)
_cell_length_b 15.975(1)
_cell_length_c 13.177(1)
_cell_measurement_reflns_used 25
_cell_measurement_temperature 298
_cell_measurement_theta_max 25.1
_cell_measurement_theta_min 19.0
_cell_volume 2231.4(3)
_computing_cell_refinement CAD4_(Enraf-Nonius,_1994)
_computing_data_collection CAD4_(Enraf-Nonius,_1994)
_computing_data_reduction process_MolEN_(Fair,_1990)
_computing_publication_material BTABLE_PTABLE_CIF_IN_MolEN_(Fair,_1990)
_computing_structure_refinement LSFM_MolEN_(Fair,_1990)
_computing_structure_solution direct_methods_(SIR,_Burla_et_al.,_1989)
_diffrn_ambient_temperature 298
_diffrn_measurement_device Enraf_Nonius_CAD4
_diffrn_measurement_method \q/2\q
_diffrn_radiation_monochromator graphite
_diffrn_radiation_source sealed_tube
_diffrn_radiation_type Cu-K\a
_diffrn_radiation_wavelength 1.54184
_diffrn_reflns_av_R_equivalents 0.044
_diffrn_reflns_limit_h_max 14
_diffrn_reflns_limit_h_min -13
_diffrn_reflns_limit_k_max 0
_diffrn_reflns_limit_k_min -20
_diffrn_reflns_limit_l_max 0
_diffrn_reflns_limit_l_min -16
_diffrn_reflns_number 5050
_diffrn_reflns_theta_max 75.85
_diffrn_reflns_theta_min 2.5
_diffrn_standards_decay_% 1.2
_diffrn_standards_interval_time 120
_diffrn_standards_number 3
_exptl_absorpt_coefficient_mu 13.21
_exptl_absorpt_correction_T_max 1.0000
_exptl_absorpt_correction_T_min 0.3560
_exptl_absorpt_correction_type psi_scans_(North,_Phillips,_Mathews,_1968)
_exptl_crystal_colour orange
_exptl_crystal_density_diffrn 2.259
_exptl_crystal_density_method none
_exptl_crystal_description wedge
_exptl_crystal_F_000 1432
_exptl_crystal_size_max 0.28
_exptl_crystal_size_mid 0.25
_exptl_crystal_size_min 0.10
_refine_diff_density_max 1.176
_refine_diff_density_min -1.595
_refine_ls_abs_structure_details ' ?'
_refine_ls_extinction_coef 6.1(4)E-7
_refine_ls_extinction_method isotropic_(Zachariasen,_1963)
_refine_ls_goodness_of_fit_all 3.830
_refine_ls_goodness_of_fit_obs 3.752
_refine_ls_hydrogen_treatment calculated_U=1.3_x_bonding_atom
_refine_ls_matrix_type full
_refine_ls_number_constraints 0
_refine_ls_number_parameters 254
_refine_ls_number_reflns 4312
_refine_ls_number_restraints 0
_refine_ls_R_factor_all 0.073
_refine_ls_R_factor_obs 0.067
_refine_ls_shift/esd_max 0.039
_refine_ls_shift/esd_mean 0.004
_refine_ls_structure_factor_coef F
_refine_ls_weighting_details 'w = 4Fo^2^/(\s^2^(Fo^2^) + 0.0004 Fo^4^)'
_refine_ls_weighting_scheme calc
_refine_ls_wR_factor_all 0.087
_refine_ls_wR_factor_obs 0.085
_reflns_number_observed 4312
_reflns_number_total 4810
_reflns_observed_criterion >1.0\s(I)
_cod_data_source_file ja9828760.cif
_cod_data_source_block SygulaBr12
_cod_depositor_comments
;
The following automatic conversions were performed:

'_refine_ls_weighting_scheme' value '4Fo^2^/(\s^2^(Fo^2^) + 0.0004
Fo^4^)' was changed to 'calc'. New tag '_refine_ls_weighting_details'
was created. The value of the new tag was set to 'w =
4Fo^2^/(\s^2^(Fo^2^) + 0.0004 Fo^4^)'.

Automatic conversion script
Id: cif_fix_values 3143 2015-03-26 13:38:13Z robertas 
;
_cod_original_cell_volume 2231.4(6)
_cod_original_formula_sum C44H32Br12
_cod_database_code 4116909

loop_
_symmetry_equiv_pos_as_xyz
x,y,z
-x,1/2+y,1/2-z
-x,-y,-z
+x,1/2-y,1/2+z

loop_
_atom_site_aniso_label
_atom_site_aniso_U_11
_atom_site_aniso_U_22
_atom_site_aniso_U_33
_atom_site_aniso_U_12
_atom_site_aniso_U_13
_atom_site_aniso_U_23
_atom_site_aniso_type_symbol
Br1 0.0505(5) 0.0799(6) 0.0373(4) -0.0084(4) -0.0100(4) 0.0071(4) Br
Br2 0.0434(4) 0.0837(6) 0.0997(7) 0.0215(4) 0.0250(4) 0.0087(6) Br
Br3 0.0943(7) 0.0391(4) 0.0737(6) 0.0002(4) 0.0236(5) -0.0065(4) Br
Br4 0.0609(4) 0.0711(5) 0.0511(4) -0.0074(4) 0.0232(3) 0.0173(4) Br
Br5 0.0805(5) 0.0935(7) 0.0541(4) -0.0117(5) 0.0345(3) -0.0098(5) Br
Br6 0.0567(5) 0.0568(5) 0.0519(5) 0.0072(4) -0.0021(4) 0.0184(4) Br
C1 0.023(2) 0.035(3) 0.031(3) -0.001(2) 0.001(2) -0.002(3) C
C2 0.023(2) 0.058(4) 0.045(3) -0.007(3) 0.006(2) 0.005(3) C
C3 0.026(3) 0.048(4) 0.040(3) -0.015(3) 0.005(2) 0.003(3) C
C4 0.027(2) 0.037(3) 0.035(3) -0.004(2) 0.011(2) -0.002(3) C
C5 0.022(2) 0.028(3) 0.024(2) -0.003(2) 0.007(2) -0.002(2) C
C6 0.019(2) 0.030(3) 0.021(2) -0.002(2) -0.002(2) -0.005(2) C
C7 0.019(2) 0.025(2) 0.019(2) -0.002(2) 0.002(2) 0.001(2) C
C8 0.023(2) 0.027(3) 0.017(2) -0.001(2) 0.003(2) -0.000(2) C
C9 0.021(2) 0.022(2) 0.022(2) -0.002(2) -0.001(2) -0.000(2) C
C10 0.027(2) 0.025(3) 0.023(2) -0.001(2) 0.006(2) 0.002(2) C
C11 0.019(2) 0.028(3) 0.021(2) -0.000(2) -0.003(2) 0.001(2) C
C12 0.023(3) 0.047(4) 0.042(3) 0.000(3) 0.000(2) 0.005(3) C
C13 0.036(3) 0.033(3) 0.044(3) -0.007(3) 0.007(3) 0.007(3) C
C14 0.044(3) 0.039(3) 0.026(3) -0.014(3) 0.001(2) 0.005(3) C
C15 0.035(3) 0.040(3) 0.022(3) -0.008(3) -0.004(2) 0.002(3) C
C1S 0.064(4) 0.060(5) 0.062(4) -0.003(4) 0.027(3) -0.015(4) C
C2S 0.058(5) 0.105(7) 0.059(5) -0.002(5) 0.019(4) -0.024(5) C
C3S 0.087(4) 0.101(7) 0.114(5) -0.042(5) 0.074(3) -0.053(5) C
C4S 0.094(6) 0.063(5) 0.075(5) -0.009(5) 0.046(4) -0.016(4) C
C5S 0.071(5) 0.071(5) 0.071(5) 0.000(5) 0.025(4) -0.023(4) C
C6S 0.061(4) 0.058(5) 0.072(5) -0.008(4) 0.032(3) -0.015(4) C
C7S 0.087(7) 0.106(8) 0.072(6) -0.009(6) 0.028(5) -0.010(6) C

loop_
_atom_site_label
_atom_site_fract_x
_atom_site_fract_y
_atom_site_fract_z
_atom_site_U_iso_or_equiv
_atom_site_thermal_displace_type
_atom_site_calc_flag
_atom_site_calc_attached_atom
_atom_site_type_symbol
Br1 -0.05067(9) 0.44757(6) 0.11487(7) 0.0532(5) Uij ? ? Br
Br2 -0.09561(8) 0.54740(7) 0.3025(1) 0.0713(6) Uij ? ? Br
Br3 0.2815(1) 0.14862(6) 0.50610(9) 0.0647(5) Uij ? ? Br
Br4 0.23023(8) 0.22985(6) 0.70387(7) 0.0605(4) Uij ? ? Br
Br5 0.4661(1) 0.46846(7) 0.85591(8) 0.0741(5) Uij ? ? Br
Br6 0.82368(9) 0.35348(6) 0.85268(8) 0.0551(5) Uij ? ? Br
C1 0.1076(5) 0.4339(4) 0.3440(5) 0.029(3) Uij ? ? C
C2 0.0440(6) 0.3685(5) 0.3694(6) 0.039(3) Uij ? ? C
C3 0.1051(6) 0.3106(4) 0.4483(6) 0.037(3) Uij ? ? C
C4 0.2326(5) 0.3210(4) 0.5161(5) 0.033(3) Uij ? ? C
C5 0.2961(5) 0.3901(4) 0.5006(4) 0.024(2) Uij ? ? C
C6 0.2380(5) 0.4404(4) 0.4031(5) 0.023(2) Uij ? ? C
C7 0.3384(5) 0.4929(3) 0.3898(4) 0.021(2) Uij ? ? C
C8 0.4453(5) 0.4799(4) 0.4889(4) 0.022(2) Uij ? ? C
C9 0.4274(5) 0.4231(3) 0.5628(4) 0.021(2) Uij ? ? C
C10 0.5208(5) 0.4204(3) 0.6684(5) 0.025(2) Uij ? ? C
C11 0.6411(5) 0.4623(4) 0.6919(5) 0.022(2) Uij ? ? C
C12 0.0304(6) 0.4972(5) 0.2607(6) 0.035(3) Uij ? ? C
C13 0.2979(6) 0.2493(4) 0.5917(6) 0.038(3) Uij ? ? C
C14 0.4957(7) 0.3833(4) 0.7621(5) 0.035(3) Uij ? ? C
C15 0.7368(6) 0.4605(4) 0.8080(5) 0.031(3) Uij ? ? C
C1S 0.3277(8) 0.7392(5) 0.4648(7) 0.062(4) Uij ? ? C
C2S 0.2133(9) 0.7018(7) 0.4481(8) 0.071(5) Uij ? ? C
C3S 0.2042(9) 0.6439(7) 0.5202(8) 0.100(5) Uij ? ? C
C4S 0.3042(9) 0.6196(6) 0.6092(8) 0.076(5) Uij ? ? C
C5S 0.4196(9) 0.6542(6) 0.6289(8) 0.071(5) Uij ? ? C
C6S 0.4285(8) 0.7129(5) 0.5550(7) 0.063(4) Uij ? ? C
C7S 0.338(1) 0.8041(8) 0.3867(9) 0.087(7) Uij ? ? C
H2 -0.0448 0.3641 0.3305 0.0572 Uiso calc C2 H
H3 0.0608 0.2629 0.4572 0.0529 Uiso calc C3 H
H12 0.0871 0.5395 0.2585 0.0532 Uiso calc C12 H
H13 0.3844 0.2639 0.6286 0.0526 Uiso calc C13 H
H14a 0.4233 0.3485 0.7326 0.0519 Uiso calc C14 H
H14b 0.5666 0.3506 0.8061 0.0519 Uiso calc C14 H
H15a 0.7981 0.5024 0.8156 0.0482 Uiso calc C15 H
H15b 0.6955 0.4728 0.8558 0.0482 Uiso calc C15 H
H2S 0.1402 0.7167 0.3852 0.0976 Uiso calc C2S H
H3S 0.1241 0.6199 0.5070 0.1168 Uiso calc C3S H
H4S 0.2953 0.5788 0.6582 0.0952 Uiso calc C4S H
H5S 0.4919 0.6383 0.6918 0.0932 Uiso calc C5S H
H6S 0.5090 0.7360 0.5680 0.0799 Uiso calc C6S H

loop_
_atom_type_symbol
_atom_type_scat_dispersion_real
_atom_type_scat_dispersion_imag
_atom_type_scat_source
C 0.017 0.009 International_Tables_Vol_IV_Table_2.3.1
H 0.000 0.000 International_Tables_Vol_IV_Table_2.3.1
Br -0.767 1.283 International_Tables_Vol_IV_Table_2.3.1

loop_
_geom_angle_atom_site_label_1
_geom_angle_atom_site_label_2
_geom_angle_atom_site_label_3
_geom_angle
_geom_angle_site_symmetry_2
_geom_angle_site_symmetry_3
C2 C1 C6 118.4(5) . .
C2 C1 C12 117.7(5) . .
C6 C1 C12 123.7(6) . .
C1 C2 C3 122.1(6) . .
C2 C3 C4 120.3(7) . .
C3 C4 C5 119.0(6) . .
C3 C4 C13 117.2(6) . .
C5 C4 C13 123.2(5) . .
C4 C5 C6 119.4(4) . .
C4 C5 C9 132.6(5) . .
C6 C5 C9 107.8(5) . .
C1 C6 C5 118.4(6) . .
C1 C6 C7 133.6(5) . .
C5 C6 C7 108.0(4) . .
C6 C7 C8 104.1(5) . .
C6 C7 C11 139.2(4) . 3_666
C8 C7 C11 116.0(5) . 3_666
C7 C8 C9 114.9(5) . .
C5 C9 C8 104.0(4) . .
C5 C9 C10 138.9(6) . .
C8 C9 C10 116.6(5) . .
C9 C10 C11 119.8(6) . .
C9 C10 C14 120.9(5) . .
C11 C10 C14 119.0(5) . .
C7 C11 C10 120.7(4) 3_666 .
C7 C11 C15 121.4(5) 3_666 .
C10 C11 C15 117.7(6) . .
Br1 C12 Br2 109.3(3) . .
Br1 C12 C1 111.3(5) . .
Br2 C12 C1 111.7(6) . .
Br3 C13 Br4 109.5(3) . .
Br3 C13 C4 109.8(5) . .
Br4 C13 C4 112.1(5) . .
Br5 C14 C10 112.6(4) . .
Br6 C15 C11 114.2(4) . .
C2S C1S C6S 116.0(9) . .
C2S C1S C7S 121.3(8) . .
C6S C1S C7S 122.7(9) . .
C1S C2S C3S 121.0(8) . .
C2S C3S C4S 122(1) . .
C3S C4S C5S 119(1) . .
C4S C5S C6S 118.6(8) . .
C1S C6S C5S 123.1(9) . .

loop_
_geom_bond_atom_site_label_1
_geom_bond_atom_site_label_2
_geom_bond_distance
_geom_bond_site_symmetry_2
Br1 C12 1.943(7) .
Br2 C12 1.922(8) .
Br3 C13 1.930(7) .
Br4 C13 1.951(9) .
Br5 C14 1.957(8) .
Br6 C15 1.952(7) .
C1 C2 1.39(1) .
C1 C6 1.399(7) .
C1 C12 1.498(9) .
C2 C3 1.36(1) .
C3 C4 1.397(8) .
C4 C5 1.385(9) .
C4 C13 1.509(9) .
C5 C6 1.437(8) .
C5 C9 1.504(7) .
C6 C7 1.496(9) .
C7 C8 1.413(6) .
C7 C11 1.389(9) 3_666
C8 C9 1.405(9) .
C9 C10 1.383(7) .
C10 C11 1.460(8) .
C10 C14 1.50(1) .
C11 C15 1.491(7) .
C1S C2S 1.38(1) .
C1S C6S 1.36(1) .
C1S C7S 1.50(2) .
C2S C3S 1.36(2) .
C3S C4S 1.34(1) .
C4S C5S 1.37(1) .
C5S C6S 1.38(1) .

loop_
_geom_torsion_atom_site_label_1
_geom_torsion_atom_site_label_2
_geom_torsion_atom_site_label_3
_geom_torsion_atom_site_label_4
_geom_torsion
C6 C1 C2 C3 -1(1)
C12 C1 C2 C3 -176.3(7)
C2 C1 C6 C5 -12.0(9)
C2 C1 C6 C7 170.2(6)
C12 C1 C6 C5 163.0(6)
C12 C1 C6 C7 -14(1)
C2 C1 C12 Br1 -66.4(7)
C2 C1 C12 Br2 56.1(7)
C6 C1 C12 Br1 118.6(6)
C6 C1 C12 Br2 -118.9(6)
C1 C2 C3 C4 7(1)
C2 C3 C4 C5 -1(1)
C2 C3 C4 C13 -172.6(7)
C3 C4 C5 C6 -12.0(9)
C3 C4 C5 C9 174.7(6)
C13 C4 C5 C6 158.9(6)
C13 C4 C5 C9 -14(1)
C3 C4 C13 Br3 56.4(7)
C3 C4 C13 Br4 -65.5(7)
C5 C4 C13 Br3 -114.7(6)
C5 C4 C13 Br4 123.4(6)
C4 C5 C6 C1 18.6(9)
C4 C5 C6 C7 -163.0(5)
C9 C5 C6 C1 -166.6(5)
C9 C5 C6 C7 11.8(6)
C4 C5 C9 C8 163.7(7)
C4 C5 C9 C10 -25(1)
C6 C5 C9 C8 -10.1(6)
C6 C5 C9 C10 160.3(7)
C1 C6 C7 C8 169.3(7)
C5 C6 C7 C8 -8.8(6)
C6 C7 C8 C9 2.3(7)
C7 C8 C9 C5 4.7(7)
C7 C8 C9 C10 -168.2(5)
C5 C9 C10 C11 178.5(6)
C5 C9 C10 C14 -8(1)
C8 C9 C10 C11 -11.9(8)
C8 C9 C10 C14 161.2(6)
C9 C10 C11 C15 177.6(5)
C14 C10 C11 C15 4.3(8)
C9 C10 C14 Br5 -101.3(6)
C11 C10 C14 Br5 72.0(7)
C10 C11 C15 Br6 75.9(7)
C6S C1S C2S C3S 1(1)
C7S C1S C2S C3S -179(1)
C2S C1S C6S C5S -1(1)
C7S C1S C6S C5S 178.7(9)
C1S C2S C3S C4S -0(1)
C2S C3S C4S C5S 0(1)
C3S C4S C5S C6S -0(1)
C4S C5S C6S C1S 1(1)
